data_7031194
loop_
_publ_author_name
'Sureshbabu, Bemineni'
'Ramkumar, Venkatachalam'
'Sankararaman, Sethuraman'

_publ_section_title
;
 Facile base-free in situ generation and palladation of mesoionic and
 normal N-heterocyclic carbenes at ambient conditions.
;
_journal_issue 28
_journal_name_full 'Dalton transactions (Cambridge, England : 2003)'
_journal_page_first 10710
_journal_page_last 10712
_journal_paper_doi 10.1039/c4dt01112k
_journal_volume 43
_journal_year 2014
_chemical_formula_moiety ' C20 H20 I2 N6 O2 Pd, 2(C2 H3 N)'
_chemical_formula_sum 'C24 H26 I2 N8 O2 Pd'
_chemical_formula_weight 818.73
_chemical_name_systematic
;

 ?

;
_space_group_IT_number 14
_symmetry_cell_setting monoclinic
_symmetry_space_group_name_Hall '-P 2ybc'
_symmetry_space_group_name_H-M 'P 1 21/c 1'
_atom_sites_solution_hydrogens geom
_atom_sites_solution_primary direct
_atom_sites_solution_secondary difmap
_audit_creation_method SHELXL-97
_cell_angle_alpha 90.00
_cell_angle_beta 92.956(2)
_cell_angle_gamma 90.00
_cell_formula_units_Z 4
_cell_length_a 7.6640(3)
_cell_length_b 17.9545(9)
_cell_length_c 21.5137(10)
_cell_measurement_reflns_used 6407
_cell_measurement_temperature 273(2)
_cell_measurement_theta_max 28.30
_cell_measurement_theta_min 2.46
_cell_volume 2956.4(2)
_computing_cell_refinement 'Bruker SMART'
_computing_data_collection 'Bruker SMART'
_computing_data_reduction 'Bruker SAINT'
_computing_molecular_graphics 'Bruker SHELXTL'
_computing_publication_material 'Bruker SHELXTL'
_computing_structure_refinement 'SHELXL-97 (Sheldrick, 1997)'
_computing_structure_solution 'SHELXS-97 (Sheldrick, 1990)'
_diffrn_ambient_temperature 273(2)
_diffrn_measured_fraction_theta_full 0.993
_diffrn_measured_fraction_theta_max 0.993
_diffrn_measurement_device_type 'Bruker APEXII CCD area detector'
_diffrn_measurement_method 'phi and omega scans'
_diffrn_radiation_monochromator graphite
_diffrn_radiation_source 'fine-focus sealed tube'
_diffrn_radiation_type MoK\a
_diffrn_radiation_wavelength 0.71073
_diffrn_reflns_av_R_equivalents 0.0225
_diffrn_reflns_av_sigmaI/netI 0.0223
_diffrn_reflns_limit_h_max 9
_diffrn_reflns_limit_h_min -7
_diffrn_reflns_limit_k_max 21
_diffrn_reflns_limit_k_min -21
_diffrn_reflns_limit_l_max 23
_diffrn_reflns_limit_l_min -25
_diffrn_reflns_number 17345
_diffrn_reflns_theta_full 24.99
_diffrn_reflns_theta_max 24.99
_diffrn_reflns_theta_min 1.48
_exptl_absorpt_coefficient_mu 2.751
_exptl_absorpt_correction_T_max 0.6830
_exptl_absorpt_correction_T_min 0.4460
_exptl_absorpt_correction_type multi-scan
_exptl_absorpt_process_details 'SADABS (Bruker,2004)'
_exptl_crystal_colour colourless
_exptl_crystal_density_diffrn 1.839
_exptl_crystal_density_method 'not measured'
_exptl_crystal_description rectangular
_exptl_crystal_F_000 1576
_exptl_crystal_size_max 0.35
_exptl_crystal_size_mid 0.25
_exptl_crystal_size_min 0.15
_refine_diff_density_max 0.736
_refine_diff_density_min -0.947
_refine_diff_density_rms 0.112
_refine_ls_extinction_method none
_refine_ls_goodness_of_fit_ref 1.156
_refine_ls_hydrogen_treatment mixed
_refine_ls_matrix_type full
_refine_ls_number_parameters 338
_refine_ls_number_reflns 5173
_refine_ls_number_restraints 0
_refine_ls_restrained_S_all 1.156
_refine_ls_R_factor_all 0.0489
_refine_ls_R_factor_gt 0.0388
_refine_ls_shift/su_max 0.001
_refine_ls_shift/su_mean 0.000
_refine_ls_structure_factor_coef Fsqd
_refine_ls_weighting_details 'calc w=1/[\s^2^(Fo^2^)+(0.0151P)^2^+19.9121P] where P=(Fo^2^+2Fc^2^)/3'
_refine_ls_weighting_scheme calc
_refine_ls_wR_factor_gt 0.0897
_refine_ls_wR_factor_ref 0.0968
_reflns_number_gt 4395
_reflns_number_total 5173
_reflns_threshold_expression >2sigma(I)
_cod_data_source_file c4dt01112k2.cif
_cod_data_source_block new
_cod_depositor_comments
;
The following automatic conversions were performed:

'_symmetry_cell_setting' value 'Monoclinic' changed to 'monoclinic'
according to
/usr/data/users/saulius/crontab/automatic-downloads/rss-feeds/RSC/lib/dictionaries/cif_core.dic
dictionary named 'cif_core.dic' version 2.4.2 from 2011-04-26.

Automatic conversion script
Id: cif_fix_values 2281 2013-09-26 08:29:07Z andrius 

 Adding full bibliography for 7031193--7031196.cif.
;
_cod_original_sg_symbol_H-M P2(1)/c
_cod_database_code 7031194

loop_
_symmetry_equiv_pos_as_xyz
'x, y, z'
'-x, y+1/2, -z+1/2'
'-x, -y, -z'
'x, -y-1/2, z-1/2'

loop_
_atom_site_label
_atom_site_type_symbol
_atom_site_fract_x
_atom_site_fract_y
_atom_site_fract_z
_atom_site_U_iso_or_equiv
_atom_site_adp_type
_atom_site_occupancy
_atom_site_symmetry_multiplicity
_atom_site_calc_flag
_atom_site_refinement_flags
C1 C 1.0777(11) 0.9057(5) 0.3658(4) 0.062(2) Uani 1 1 d .
H1 H 1.0202 0.9368 0.3370 0.074 Uiso 1 1 calc R
C2 C 1.1169(14) 0.9292(6) 0.4250(5) 0.086(3) Uani 1 1 d .
H2 H 1.0868 0.9772 0.4367 0.104 Uiso 1 1 calc R
C3 C 1.2003(15) 0.8829(8) 0.4676(5) 0.092(4) Uani 1 1 d .
H3 H 1.2248 0.8997 0.5080 0.111 Uiso 1 1 calc R
C4 C 1.2476(13) 0.8129(7) 0.4516(4) 0.084(3) Uani 1 1 d .
H4 H 1.3041 0.7821 0.4810 0.101 Uiso 1 1 calc R
C5 C 1.2112(10) 0.7870(5) 0.3907(3) 0.058(2) Uani 1 1 d .
H5 H 1.2444 0.7395 0.3788 0.069 Uiso 1 1 calc R
C6 C 1.1257(9) 0.8339(4) 0.3494(3) 0.0435(16) Uani 1 1 d .
C7 C 0.9983(8) 0.7449(3) 0.2685(3) 0.0317(13) Uani 1 1 d .
C8 C 0.9816(8) 0.7537(3) 0.2042(3) 0.0323(13) Uani 1 1 d .
C9 C 0.9026(9) 0.7039(4) 0.1552(3) 0.0421(15) Uani 1 1 d .
H9A H 0.8324 0.6664 0.1746 0.051 Uiso 1 1 calc R
H9B H 0.8257 0.7329 0.1274 0.051 Uiso 1 1 calc R
C10 C 1.0583(11) 0.8576(4) 0.1304(3) 0.0548(19) Uani 1 1 d .
H10A H 0.9421 0.8698 0.1149 0.082 Uiso 1 1 calc R
H10B H 1.1114 0.8247 0.1017 0.082 Uiso 1 1 calc R
H10C H 1.1263 0.9024 0.1347 0.082 Uiso 1 1 calc R
C11 C 0.6064(8) 0.8035(4) 0.2744(3) 0.0365(14) Uani 1 1 d .
C12 C 0.5162(9) 0.7425(4) 0.2491(3) 0.0465(16) Uani 1 1 d .
H12 H 0.4935 0.7010 0.2732 0.056 Uiso 1 1 calc R
C13 C 0.4615(11) 0.7456(6) 0.1869(4) 0.066(2) Uani 1 1 d .
H13 H 0.4034 0.7052 0.1684 0.079 Uiso 1 1 calc R
C14 C 0.4930(12) 0.8082(7) 0.1527(4) 0.081(3) Uani 1 1 d .
H14 H 0.4548 0.8099 0.1109 0.098 Uiso 1 1 calc R
C15 C 0.5780(13) 0.8673(7) 0.1783(5) 0.081(3) Uani 1 1 d .
H15 H 0.5961 0.9093 0.1542 0.097 Uiso 1 1 calc R
C16 C 0.6385(10) 0.8660(4) 0.2400(4) 0.057(2) Uani 1 1 d .
H16 H 0.6991 0.9063 0.2576 0.068 Uiso 1 1 calc R
C17 C 0.7740(8) 0.7449(3) 0.3647(3) 0.0342(13) Uani 1 1 d .
C18 C 0.7857(8) 0.7661(4) 0.4271(3) 0.0387(15) Uani 1 1 d .
C19 C 0.8697(9) 0.7287(4) 0.4828(3) 0.0483(17) Uani 1 1 d .
H19A H 0.9452 0.6889 0.4698 0.058 Uiso 1 1 calc R
H19B H 0.9408 0.7643 0.5068 0.058 Uiso 1 1 calc R
C20 C 0.6774(12) 0.8784(5) 0.4851(4) 0.072(3) Uani 1 1 d .
H20A H 0.6187 0.9236 0.4726 0.108 Uiso 1 1 calc R
H20B H 0.7901 0.8900 0.5041 0.108 Uiso 1 1 calc R
H20C H 0.6094 0.8523 0.5144 0.108 Uiso 1 1 calc R
C21 C 0.4035(12) 0.0213(5) 0.2950(5) 0.079(3) Uani 1 1 d .
H21A H 0.4612 0.0432 0.2609 0.118 Uiso 1 1 calc R
H21B H 0.2857 0.0394 0.2951 0.118 Uiso 1 1 calc R
H21C H 0.4023 -0.0319 0.2904 0.118 Uiso 1 1 calc R
C22 C 0.4952(16) 0.0409(5) 0.3525(5) 0.082(3) Uani 1 1 d .
C23 C 0.6996(14) 0.4184(6) 0.5226(4) 0.078(3) Uani 1 1 d .
C24 C 0.7546(15) 0.4832(6) 0.5560(4) 0.088(3) Uani 1 1 d .
H24A H 0.7133 0.5267 0.5338 0.131 Uiso 1 1 calc R
H24B H 0.8798 0.4843 0.5602 0.131 Uiso 1 1 calc R
H24C H 0.7077 0.4825 0.5965 0.131 Uiso 1 1 calc R
I1 I 0.73104(7) 0.56437(3) 0.38453(2) 0.05737(16) Uani 1 1 d .
I2 I 1.10735(7) 0.56765(3) 0.26697(2) 0.05140(15) Uani 1 1 d .
N1 N 1.0815(7) 0.8098(3) 0.2876(2) 0.0350(12) Uani 1 1 d .
N2 N 1.1164(7) 0.8565(3) 0.2408(2) 0.0440(13) Uani 1 1 d .
N3 N 1.0510(7) 0.8210(3) 0.1913(2) 0.0378(12) Uani 1 1 d .
N4 N 0.6712(7) 0.7995(3) 0.3377(2) 0.0350(11) Uani 1 1 d .
N5 N 0.6242(8) 0.8533(3) 0.3767(3) 0.0469(14) Uani 1 1 d .
N6 N 0.6988(7) 0.8314(3) 0.4304(3) 0.0451(14) Uani 1 1 d .
N7 N 0.566(2) 0.0552(7) 0.3967(5) 0.155(5) Uani 1 1 d .
N8 N 0.6559(17) 0.3679(7) 0.4963(5) 0.129(4) Uani 1 1 d .
O1 O 1.0300(7) 0.6680(3) 0.1199(2) 0.0589(14) Uani 1 1 d .
O2 O 0.7382(8) 0.6990(4) 0.5205(2) 0.0693(16) Uani 1 1 d .
Pd1 Pd 0.90103(6) 0.66503(2) 0.321171(19) 0.02876(12) Uani 1 1 d .

loop_
_atom_site_aniso_label
_atom_site_aniso_U_11
_atom_site_aniso_U_22
_atom_site_aniso_U_33
_atom_site_aniso_U_23
_atom_site_aniso_U_13
_atom_site_aniso_U_12
C1 0.071(5) 0.059(5) 0.054(5) -0.013(4) 0.003(4) -0.017(4)
C2 0.105(8) 0.090(7) 0.065(6) -0.038(6) 0.010(6) -0.035(6)
C3 0.100(8) 0.129(10) 0.049(5) -0.034(6) 0.009(5) -0.060(8)
C4 0.075(6) 0.131(10) 0.045(5) 0.018(6) -0.014(4) -0.048(6)
C5 0.053(5) 0.078(6) 0.040(4) 0.006(4) -0.003(3) -0.020(4)
C6 0.047(4) 0.053(4) 0.030(3) -0.003(3) -0.002(3) -0.017(3)
C7 0.039(3) 0.033(3) 0.024(3) -0.004(2) 0.004(2) 0.003(3)
C8 0.037(3) 0.034(3) 0.026(3) 0.003(2) 0.005(2) 0.002(3)
C9 0.050(4) 0.045(4) 0.031(3) 0.002(3) -0.001(3) -0.001(3)
C10 0.070(5) 0.057(5) 0.037(4) 0.021(3) 0.002(3) -0.011(4)
C11 0.034(3) 0.043(4) 0.033(3) 0.002(3) 0.001(3) 0.005(3)
C12 0.049(4) 0.050(4) 0.040(4) -0.007(3) -0.002(3) 0.007(3)
C13 0.054(5) 0.094(7) 0.049(5) -0.022(5) -0.010(4) 0.018(5)
C14 0.064(6) 0.143(10) 0.037(4) 0.015(6) -0.003(4) 0.045(6)
C15 0.073(6) 0.103(8) 0.068(6) 0.045(6) 0.015(5) 0.026(6)
C16 0.052(4) 0.054(5) 0.065(5) 0.021(4) 0.008(4) 0.007(4)
C17 0.039(3) 0.038(3) 0.026(3) 0.002(3) 0.008(3) -0.004(3)
C18 0.043(4) 0.047(4) 0.026(3) -0.004(3) 0.005(3) -0.006(3)
C19 0.051(4) 0.063(5) 0.031(3) -0.002(3) -0.002(3) -0.009(4)
C20 0.077(6) 0.078(6) 0.061(5) -0.049(5) 0.005(4) 0.008(5)
C21 0.062(6) 0.076(6) 0.097(7) -0.004(5) -0.004(5) 0.007(5)
C22 0.125(9) 0.061(6) 0.060(6) -0.006(5) 0.008(6) 0.006(6)
C23 0.088(7) 0.097(8) 0.050(5) -0.007(5) 0.006(5) 0.005(6)
C24 0.108(8) 0.093(8) 0.061(6) -0.007(5) -0.008(5) -0.009(6)
I1 0.0752(4) 0.0440(3) 0.0546(3) 0.0104(2) 0.0197(3) -0.0071(2)
I2 0.0602(3) 0.0435(3) 0.0514(3) 0.0006(2) 0.0118(2) 0.0150(2)
N1 0.044(3) 0.030(3) 0.031(3) -0.002(2) 0.005(2) -0.008(2)
N2 0.053(3) 0.041(3) 0.038(3) 0.005(2) 0.004(3) -0.009(3)
N3 0.044(3) 0.039(3) 0.031(3) 0.006(2) 0.004(2) -0.001(2)
N4 0.041(3) 0.030(3) 0.034(3) 0.000(2) 0.001(2) 0.003(2)
N5 0.050(3) 0.043(3) 0.048(3) -0.012(3) 0.006(3) 0.005(3)
N6 0.049(3) 0.047(3) 0.039(3) -0.016(3) 0.004(3) -0.002(3)
N7 0.244(16) 0.142(11) 0.074(7) -0.017(7) -0.030(8) -0.023(10)
N8 0.173(11) 0.120(9) 0.093(7) -0.039(7) 0.008(7) -0.022(8)
O1 0.070(3) 0.067(3) 0.041(3) -0.019(2) 0.007(2) 0.015(3)
O2 0.072(4) 0.097(4) 0.039(3) 0.013(3) 0.006(3) -0.025(3)
Pd1 0.0364(2) 0.0272(2) 0.0227(2) 0.00219(17) 0.00252(17) 0.00079(19)

loop_
_atom_type_symbol
_atom_type_description
_atom_type_scat_dispersion_real
_atom_type_scat_dispersion_imag
_atom_type_scat_source
C C 0.0033 0.0016 'International Tables Vol C Tables 4.2.6.8 and 6.1.1.4'
H H 0.0000 0.0000 'International Tables Vol C Tables 4.2.6.8 and 6.1.1.4'
N N 0.0061 0.0033 'International Tables Vol C Tables 4.2.6.8 and 6.1.1.4'
Pd Pd -0.9988 1.0072 'International Tables Vol C Tables 4.2.6.8 and 6.1.1.4'
I I -0.4742 1.8119 'International Tables Vol C Tables 4.2.6.8 and 6.1.1.4'
O O 0.0106 0.0060 'International Tables Vol C Tables 4.2.6.8 and 6.1.1.4'

loop_
_geom_angle_atom_site_label_1
_geom_angle_atom_site_label_2
_geom_angle_atom_site_label_3
_geom_angle
C2 C1 C6 118.5(9)
C2 C1 H1 120.8
C6 C1 H1 120.8
C1 C2 C3 120.6(10)
C1 C2 H2 119.7
C3 C2 H2 119.7
C4 C3 C2 121.0(9)
C4 C3 H3 119.5
C2 C3 H3 119.5
C3 C4 C5 120.0(10)
C3 C4 H4 120.0
C5 C4 H4 120.0
C6 C5 C4 117.9(9)
C6 C5 H5 121.1
C4 C5 H5 121.1
C5 C6 C1 122.1(7)
C5 C6 N1 120.2(7)
C1 C6 N1 117.8(6)
N1 C7 C8 102.5(5)
N1 C7 Pd1 128.1(4)
C8 C7 Pd1 128.9(5)
N3 C8 C7 106.7(5)
N3 C8 C9 122.7(5)
C7 C8 C9 130.5(6)
O1 C9 C8 112.7(5)
O1 C9 H9A 109.1
C8 C9 H9A 109.1
O1 C9 H9B 109.1
C8 C9 H9B 109.1
H9A C9 H9B 107.8
N3 C10 H10A 109.5
N3 C10 H10B 109.5
H10A C10 H10B 109.5
N3 C10 H10C 109.5
H10A C10 H10C 109.5
H10B C10 H10C 109.5
C16 C11 C12 122.0(7)
C16 C11 N4 119.5(6)
C12 C11 N4 118.5(6)
C13 C12 C11 118.0(7)
C13 C12 H12 121.0
C11 C12 H12 121.0
C14 C13 C12 119.9(9)
C14 C13 H13 120.0
C12 C13 H13 120.0
C15 C14 C13 121.3(8)
C15 C14 H14 119.3
C13 C14 H14 119.3
C14 C15 C16 120.7(9)
C14 C15 H15 119.7
C16 C15 H15 119.7
C11 C16 C15 118.0(9)
C11 C16 H16 121.0
C15 C16 H16 121.0
N4 C17 C18 102.6(5)
N4 C17 Pd1 126.9(4)
C18 C17 Pd1 129.8(5)
N6 C18 C17 106.3(6)
N6 C18 C19 122.8(6)
C17 C18 C19 130.9(6)
O2 C19 C18 109.6(6)
O2 C19 H19A 109.7
C18 C19 H19A 109.7
O2 C19 H19B 109.7
C18 C19 H19B 109.7
H19A C19 H19B 108.2
N6 C20 H20A 109.5
N6 C20 H20B 109.5
H20A C20 H20B 109.5
N6 C20 H20C 109.5
H20A C20 H20C 109.5
H20B C20 H20C 109.5
C22 C21 H21A 109.5
C22 C21 H21B 109.5
H21A C21 H21B 109.5
C22 C21 H21C 109.5
H21A C21 H21C 109.5
H21B C21 H21C 109.5
N7 C22 C21 179.3(13)
N8 C23 C24 179.6(14)
C23 C24 H24A 109.5
C23 C24 H24B 109.5
H24A C24 H24B 109.5
C23 C24 H24C 109.5
H24A C24 H24C 109.5
H24B C24 H24C 109.5
N2 N1 C7 114.2(5)
N2 N1 C6 117.5(5)
C7 N1 C6 128.2(5)
N3 N2 N1 102.8(5)
N2 N3 C8 113.7(5)
N2 N3 C10 118.3(5)
C8 N3 C10 128.0(6)
N5 N4 C17 114.7(5)
N5 N4 C11 118.0(5)
C17 N4 C11 127.2(5)
N6 N5 N4 102.5(5)
N5 N6 C18 113.7(5)
N5 N6 C20 118.1(6)
C18 N6 C20 128.2(6)
C17 Pd1 C7 87.5(2)
C17 Pd1 I1 89.08(17)
C7 Pd1 I1 172.42(17)
C17 Pd1 I2 172.81(18)
C7 Pd1 I2 88.57(16)
I1 Pd1 I2 95.52(2)

loop_
_geom_bond_atom_site_label_1
_geom_bond_atom_site_label_2
_geom_bond_distance
C1 C2 1.362(11)
C1 C6 1.390(11)
C1 H1 0.9300
C2 C3 1.370(15)
C2 H2 0.9300
C3 C4 1.357(16)
C3 H3 0.9300
C4 C5 1.405(11)
C4 H4 0.9300
C5 C6 1.367(10)
C5 H5 0.9300
C6 N1 1.424(8)
C7 N1 1.381(7)
C7 C8 1.390(8)
C7 Pd1 1.996(6)
C8 N3 1.355(8)
C8 C9 1.488(8)
C9 O1 1.421(8)
C9 H9A 0.9700
C9 H9B 0.9700
C10 N3 1.471(8)
C10 H10A 0.9600
C10 H10B 0.9600
C10 H10C 0.9600
C11 C16 1.375(9)
C11 C12 1.391(9)
C11 N4 1.427(8)
C12 C13 1.381(10)
C12 H12 0.9300
C13 C14 1.373(14)
C13 H13 0.9300
C14 C15 1.347(14)
C14 H14 0.9300
C15 C16 1.384(12)
C15 H15 0.9300
C16 H16 0.9300
C17 N4 1.369(8)
C17 C18 1.393(8)
C17 Pd1 1.994(6)
C18 N6 1.352(9)
C18 C19 1.492(9)
C19 O2 1.429(8)
C19 H19A 0.9700
C19 H19B 0.9700
C20 N6 1.463(8)
C20 H20A 0.9600
C20 H20B 0.9600
C20 H20C 0.9600
C21 C22 1.434(14)
C21 H21A 0.9600
C21 H21B 0.9600
C21 H21C 0.9600
C22 N7 1.100(13)
C23 N8 1.112(13)
C23 C24 1.420(14)
C24 H24A 0.9600
C24 H24B 0.9600
C24 H24C 0.9600
I1 Pd1 2.6467(6)
I2 Pd1 2.6659(6)
N1 N2 1.346(7)
N2 N3 1.317(7)
N4 N5 1.339(7)
N5 N6 1.322(8)

loop_
_geom_torsion_atom_site_label_1
_geom_torsion_atom_site_label_2
_geom_torsion_atom_site_label_3
_geom_torsion_atom_site_label_4
_geom_torsion
C6 C1 C2 C3 -0.6(14)
C1 C2 C3 C4 0.8(16)
C2 C3 C4 C5 0.0(15)
C3 C4 C5 C6 -1.0(12)
C4 C5 C6 C1 1.2(11)
C4 C5 C6 N1 -178.4(6)
C2 C1 C6 C5 -0.4(12)
C2 C1 C6 N1 179.1(7)
N1 C7 C8 N3 -1.0(6)
Pd1 C7 C8 N3 172.2(4)
N1 C7 C8 C9 -179.7(6)
Pd1 C7 C8 C9 -6.5(10)
N3 C8 C9 O1 75.0(8)
C7 C8 C9 O1 -106.4(8)
C16 C11 C12 C13 1.3(10)
N4 C11 C12 C13 -176.9(6)
C11 C12 C13 C14 -1.6(11)
C12 C13 C14 C15 0.5(13)
C13 C14 C15 C16 0.9(14)
C12 C11 C16 C15 0.1(11)
N4 C11 C16 C15 178.3(7)
C14 C15 C16 C11 -1.2(13)
N4 C17 C18 N6 -3.0(7)
Pd1 C17 C18 N6 168.6(5)
N4 C17 C18 C19 175.9(7)
Pd1 C17 C18 C19 -12.6(11)
N6 C18 C19 O2 71.4(8)
C17 C18 C19 O2 -107.3(8)
C8 C7 N1 N2 -0.1(7)
Pd1 C7 N1 N2 -173.4(4)
C8 C7 N1 C6 176.6(6)
Pd1 C7 N1 C6 3.3(9)
C5 C6 N1 N2 -133.7(7)
C1 C6 N1 N2 46.8(9)
C5 C6 N1 C7 49.7(10)
C1 C6 N1 C7 -129.8(7)
C7 N1 N2 N3 1.2(7)
C6 N1 N2 N3 -175.9(5)
N1 N2 N3 C8 -1.9(7)
N1 N2 N3 C10 177.3(6)
C7 C8 N3 N2 1.9(7)
C9 C8 N3 N2 -179.3(6)
C7 C8 N3 C10 -177.2(6)
C9 C8 N3 C10 1.7(10)
C18 C17 N4 N5 2.3(7)
Pd1 C17 N4 N5 -169.6(4)
C18 C17 N4 C11 -175.6(6)
Pd1 C17 N4 C11 12.5(9)
C16 C11 N4 N5 56.8(8)
C12 C11 N4 N5 -124.9(6)
C16 C11 N4 C17 -125.4(7)
C12 C11 N4 C17 52.9(9)
C17 N4 N5 N6 -0.6(7)
C11 N4 N5 N6 177.5(5)
N4 N5 N6 C18 -1.5(7)
N4 N5 N6 C20 179.1(6)
C17 C18 N6 N5 3.0(8)
C19 C18 N6 N5 -176.0(6)
C17 C18 N6 C20 -177.7(7)
C19 C18 N6 C20 3.3(11)
N4 C17 Pd1 C7 50.7(5)
C18 C17 Pd1 C7 -118.9(6)
N4 C17 Pd1 I1 -122.5(5)
C18 C17 Pd1 I1 67.8(6)
N4 C17 Pd1 I2 107.6(13)
C18 C17 Pd1 I2 -62.1(16)
N1 C7 Pd1 C17 51.4(5)
C8 C7 Pd1 C17 -120.2(6)
N1 C7 Pd1 I1 114.6(11)
C8 C7 Pd1 I1 -56.9(15)
N1 C7 Pd1 I2 -122.6(5)
C8 C7 Pd1 I2 65.9(5)
